data_4075827
loop_
_publ_author_name
'Amijs, Catelijne H. M.'
'van Klink, Gerard P. M.'
'Lutz, Martin'
'Spek, Anthony L.'
'van Koten, Gerard'

_publ_section_title
;
 Functionalized Homolepticcis- andtrans-C,N-ortho-Chelated Aminoaryl
 Platinum(II) Complexes
;
_journal_issue 12
_journal_name_full Organometallics
_journal_page_first 2944
_journal_paper_doi 10.1021/om050144s
_journal_volume 24
_journal_year 2005
_chemical_formula_moiety 'C26 H28 N2 Pt'
_chemical_formula_sum 'C26 H28 N2 Pt'
_chemical_formula_weight 563.59
_chemical_name_systematic
; 
 ? 
;
_space_group_IT_number 14
_symmetry_cell_setting monoclinic
_symmetry_space_group_name_Hall '-P 2ybc'
_symmetry_space_group_name_H-M 'P 1 21/c 1'
_atom_sites_solution_hydrogens geom
_atom_sites_solution_primary heavy
_atom_sites_solution_secondary difmap
_audit_creation_method SHELXL-97
_cell_angle_alpha 90.00
_cell_angle_beta 99.9722(5)
_cell_angle_gamma 90.00
_cell_formula_units_Z 4
_cell_length_a 9.9208(1)
_cell_length_b 11.6735(1)
_cell_length_c 21.8509(2)
_cell_measurement_reflns_used 48258
_cell_measurement_temperature 150(2)
_cell_measurement_theta_max 27.48
_cell_measurement_theta_min 1.02
_cell_volume 2492.33(4)
_computing_cell_refinement HKL2000
_computing_data_collection 'Nonius COLLECT'
_computing_data_reduction 'HKL2000, Tompa, SortAV, SQUEEZE'
_computing_structure_refinement 'SHELXL-97 (Sheldrick, 1997)'
_computing_structure_solution 'DIRDIF-97 (Beurskens et al., 1997)'
_diffrn_ambient_temperature 150(2)
_diffrn_measured_fraction_theta_full 0.998
_diffrn_measured_fraction_theta_max 0.998
_diffrn_measurement_device_type 'Nonius KappaCCD'
_diffrn_radiation_monochromator graphite
_diffrn_radiation_source 'rotating anode'
_diffrn_radiation_type MoK\a
_diffrn_radiation_wavelength 0.71073
_diffrn_reflns_av_R_equivalents 0.0565
_diffrn_reflns_av_sigmaI/netI 0.0332
_diffrn_reflns_limit_h_max 12
_diffrn_reflns_limit_h_min -12
_diffrn_reflns_limit_k_max 15
_diffrn_reflns_limit_k_min 0
_diffrn_reflns_limit_l_max 28
_diffrn_reflns_limit_l_min 0
_diffrn_reflns_number 37241
_diffrn_reflns_theta_full 27.45
_diffrn_reflns_theta_max 27.45
_diffrn_reflns_theta_min 1.89
_exptl_absorpt_coefficient_mu 5.642
_exptl_absorpt_correction_T_max 0.48
_exptl_absorpt_correction_T_min 0.33
_exptl_absorpt_correction_type analytical
_exptl_crystal_colour yellow
_exptl_crystal_density_diffrn 1.502
_exptl_crystal_density_method 'not measured'
_exptl_crystal_description block
_exptl_crystal_F_000 1104
_exptl_crystal_size_max 0.21
_exptl_crystal_size_mid 0.21
_exptl_crystal_size_min 0.21
_refine_diff_density_max 1.205
_refine_diff_density_min -1.064
_refine_diff_density_rms 0.093
_refine_ls_extinction_method none
_refine_ls_goodness_of_fit_ref 1.049
_refine_ls_hydrogen_treatment constr
_refine_ls_matrix_type full
_refine_ls_number_parameters 266
_refine_ls_number_reflns 5674
_refine_ls_number_restraints 0
_refine_ls_restrained_S_all 1.049
_refine_ls_R_factor_all 0.0297
_refine_ls_R_factor_gt 0.0208
_refine_ls_shift/su_max 0.002
_refine_ls_shift/su_mean 0.000
_refine_ls_structure_factor_coef Fsqd
_refine_ls_weighting_details 'calc w=1/[\s^2^(Fo^2^)+(0.0182P)^2^+0.4101P] where P=(Fo^2^+2Fc^2^)/3'
_refine_ls_weighting_scheme calc
_refine_ls_wR_factor_gt 0.0451
_refine_ls_wR_factor_ref 0.0474
_reflns_number_gt 4686
_reflns_number_total 5674
_reflns_threshold_expression I>2\s(I)
_cod_data_source_file om050144ssi20050406_014734.cif
_cod_data_source_block s2723a
_cod_original_sg_symbol_H-M 'P 21/c'
_cod_database_code 4075827

loop_
_symmetry_equiv_pos_as_xyz
'x, y, z'
'-x, y+1/2, -z+1/2'
'-x, -y, -z'
'x, -y-1/2, z-1/2'

loop_
_atom_site_label
_atom_site_type_symbol
_atom_site_fract_x
_atom_site_fract_y
_atom_site_fract_z
_atom_site_U_iso_or_equiv
_atom_site_adp_type
_atom_site_occupancy
_atom_site_symmetry_multiplicity
_atom_site_calc_flag
_atom_site_refinement_flags
Pt1 Pt 0.009023(9) 0.524992(9) 0.365808(4) 0.02258(4) Uani 1 1 d .
N1 N -0.1663(2) 0.6408(2) 0.34073(10) 0.0268(5) Uani 1 1 d .
N2 N -0.0898(2) 0.3725(2) 0.39774(10) 0.0305(5) Uani 1 1 d .
C11 C 0.1060(3) 0.6710(2) 0.35167(11) 0.0227(6) Uani 1 1 d .
C21 C 0.0261(3) 0.7497(2) 0.31432(11) 0.0252(6) Uani 1 1 d .
C31 C 0.0731(3) 0.8592(2) 0.30109(12) 0.0302(6) Uani 1 1 d .
H31 H 0.0148 0.9094 0.2743 0.036 Uiso 1 1 calc R
C41 C 0.2017(3) 0.8931(2) 0.32653(13) 0.0317(7) Uani 1 1 d .
H41 H 0.2341 0.9661 0.3164 0.038 Uiso 1 1 calc R
C51 C 0.4171(3) 0.8586(3) 0.39975(13) 0.0357(7) Uani 1 1 d .
H51 H 0.4487 0.9325 0.3908 0.043 Uiso 1 1 calc R
C61 C 0.4971(3) 0.7917(3) 0.44258(14) 0.0404(8) Uani 1 1 d .
H61 H 0.5830 0.8192 0.4634 0.048 Uiso 1 1 calc R
C71 C 0.4516(3) 0.6815(3) 0.45587(13) 0.0362(7) Uani 1 1 d .
H71 H 0.5067 0.6350 0.4860 0.043 Uiso 1 1 calc R
C81 C 0.3278(3) 0.6410(3) 0.42545(12) 0.0277(6) Uani 1 1 d .
H81 H 0.2997 0.5659 0.4344 0.033 Uiso 1 1 calc R
C91 C 0.2406(3) 0.7086(2) 0.38094(11) 0.0230(6) Uani 1 1 d .
C101 C 0.2875(3) 0.8203(2) 0.36815(12) 0.0284(6) Uani 1 1 d .
C111 C -0.1196(3) 0.7133(2) 0.29136(12) 0.0297(6) Uani 1 1 d .
H11A H -0.1791 0.7815 0.2827 0.036 Uiso 1 1 calc R
H11B H -0.1252 0.6687 0.2524 0.036 Uiso 1 1 calc R
C121 C -0.1910(3) 0.7149(3) 0.39252(13) 0.0347(7) Uani 1 1 d .
H12A H -0.2617 0.7715 0.3770 0.052 Uiso 1 1 calc R
H12B H -0.1061 0.7545 0.4103 0.052 Uiso 1 1 calc R
H12C H -0.2217 0.6678 0.4246 0.052 Uiso 1 1 calc R
C131 C -0.2977(3) 0.5862(3) 0.31248(14) 0.0377(7) Uani 1 1 d .
H13A H -0.3370 0.5465 0.3448 0.057 Uiso 1 1 calc R
H13B H -0.2812 0.5309 0.2809 0.057 Uiso 1 1 calc R
H13C H -0.3616 0.6451 0.2932 0.057 Uiso 1 1 calc R
C12 C 0.1630(3) 0.4123(2) 0.37200(12) 0.0271(6) Uani 1 1 d .
C22 C 0.1505(3) 0.3190(3) 0.41041(13) 0.0325(7) Uani 1 1 d .
C32 C 0.2435(3) 0.2262(3) 0.41741(16) 0.0443(8) Uani 1 1 d .
H32 H 0.2314 0.1646 0.4444 0.053 Uiso 1 1 calc R
C42 C 0.3507(3) 0.2246(3) 0.38555(16) 0.0471(9) Uani 1 1 d .
H42 H 0.4165 0.1648 0.3924 0.057 Uiso 1 1 calc R
C52 C 0.4654(3) 0.3063(3) 0.30385(17) 0.0469(9) Uani 1 1 d .
H52 H 0.5308 0.2462 0.3102 0.056 Uiso 1 1 calc R
C62 C 0.4713(3) 0.3842(3) 0.25841(17) 0.0492(9) Uani 1 1 d .
H62 H 0.5385 0.3772 0.2325 0.059 Uiso 1 1 calc R
C72 C 0.3775(3) 0.4755(3) 0.24966(15) 0.0384(7) Uani 1 1 d .
H72 H 0.3819 0.5300 0.2178 0.046 Uiso 1 1 calc R
C82 C 0.2797(3) 0.4868(2) 0.28665(13) 0.0294(6) Uani 1 1 d .
H82 H 0.2180 0.5497 0.2802 0.035 Uiso 1 1 calc R
C92 C 0.2690(3) 0.4060(2) 0.33458(12) 0.0272(6) Uani 1 1 d .
C102 C 0.3633(3) 0.3124(3) 0.34239(14) 0.0366(7) Uani 1 1 d .
C112 C 0.0273(3) 0.3196(3) 0.44150(13) 0.0377(7) Uani 1 1 d .
H11C H 0.0465 0.3644 0.4805 0.045 Uiso 1 1 calc R
H11D H 0.0038 0.2403 0.4518 0.045 Uiso 1 1 calc R
C122 C -0.1394(3) 0.2908(2) 0.34681(13) 0.0338(7) Uani 1 1 d .
H12D H -0.1752 0.2220 0.3641 0.051 Uiso 1 1 calc R
H12E H -0.0635 0.2696 0.3257 0.051 Uiso 1 1 calc R
H12F H -0.2122 0.3269 0.3170 0.051 Uiso 1 1 calc R
C132 C -0.2017(3) 0.3924(3) 0.43391(15) 0.0458(9) Uani 1 1 d .
H13D H -0.2848 0.4161 0.4057 0.069 Uiso 1 1 calc R
H13E H -0.1742 0.4527 0.4648 0.069 Uiso 1 1 calc R
H13F H -0.2197 0.3215 0.4551 0.069 Uiso 1 1 calc R

loop_
_atom_site_aniso_label
_atom_site_aniso_U_11
_atom_site_aniso_U_22
_atom_site_aniso_U_33
_atom_site_aniso_U_23
_atom_site_aniso_U_13
_atom_site_aniso_U_12
Pt1 0.01955(6) 0.02709(7) 0.02063(6) 0.00236(4) 0.00211(4) -0.00280(4)
N1 0.0181(11) 0.0346(14) 0.0263(12) -0.0008(10) -0.0004(9) -0.0022(10)
N2 0.0267(12) 0.0374(14) 0.0271(12) 0.0041(11) 0.0041(10) -0.0075(11)
C11 0.0239(13) 0.0287(16) 0.0161(12) -0.0018(11) 0.0052(10) -0.0023(11)
C21 0.0230(13) 0.0327(16) 0.0198(13) 0.0008(12) 0.0034(11) -0.0009(12)
C31 0.0340(15) 0.0310(17) 0.0260(14) 0.0040(12) 0.0061(12) 0.0032(13)
C41 0.0395(16) 0.0268(17) 0.0317(15) 0.0023(12) 0.0140(13) -0.0061(13)
C51 0.0309(15) 0.0361(18) 0.0423(17) -0.0078(15) 0.0122(13) -0.0131(14)
C61 0.0259(15) 0.052(2) 0.0418(18) -0.0114(16) 0.0022(13) -0.0100(14)
C71 0.0258(14) 0.048(2) 0.0331(16) -0.0063(14) -0.0003(12) 0.0011(14)
C81 0.0247(13) 0.0336(17) 0.0251(14) -0.0024(12) 0.0051(11) 0.0006(12)
C91 0.0211(13) 0.0278(16) 0.0222(14) -0.0057(11) 0.0092(10) -0.0035(11)
C101 0.0285(14) 0.0340(17) 0.0249(14) -0.0048(12) 0.0108(11) -0.0053(12)
C111 0.0245(14) 0.0341(18) 0.0284(15) 0.0062(12) -0.0010(11) 0.0027(12)
C121 0.0267(15) 0.044(2) 0.0335(16) -0.0029(14) 0.0068(12) 0.0053(13)
C131 0.0217(14) 0.045(2) 0.0432(17) 0.0027(15) -0.0039(12) -0.0057(13)
C12 0.0241(13) 0.0273(16) 0.0267(14) 0.0009(12) -0.0041(11) -0.0020(12)
C22 0.0308(15) 0.0317(17) 0.0299(15) 0.0067(13) -0.0089(12) -0.0041(13)
C32 0.0400(18) 0.0310(19) 0.053(2) 0.0132(15) -0.0156(15) -0.0065(15)
C42 0.0321(17) 0.0311(19) 0.069(2) -0.0003(17) -0.0158(16) 0.0067(14)
C52 0.0195(15) 0.044(2) 0.072(2) -0.0259(19) -0.0044(15) 0.0024(14)
C62 0.0245(16) 0.062(2) 0.063(2) -0.033(2) 0.0136(15) -0.0103(16)
C72 0.0338(16) 0.0429(19) 0.0406(18) -0.0135(15) 0.0122(14) -0.0142(15)
C82 0.0245(14) 0.0324(16) 0.0307(15) -0.0086(13) 0.0033(12) -0.0061(12)
C92 0.0214(13) 0.0264(16) 0.0315(15) -0.0070(12) -0.0024(11) -0.0048(11)
C102 0.0203(14) 0.0359(18) 0.0484(18) -0.0121(15) -0.0088(12) -0.0018(13)
C112 0.0428(17) 0.0375(18) 0.0301(16) 0.0112(14) -0.0016(13) -0.0098(14)
C122 0.0357(16) 0.0341(18) 0.0309(16) 0.0020(13) 0.0044(13) -0.0140(13)
C132 0.0458(19) 0.053(2) 0.0436(19) 0.0066(16) 0.0204(15) -0.0109(16)

loop_
_atom_type_symbol
_atom_type_description
_atom_type_scat_dispersion_real
_atom_type_scat_dispersion_imag
_atom_type_scat_source
C C 0.0033 0.0016 'International Tables Vol C Tables 4.2.6.8 and 6.1.1.4'
H H 0.0000 0.0000 'International Tables Vol C Tables 4.2.6.8 and 6.1.1.4'
N N 0.0061 0.0033 'International Tables Vol C Tables 4.2.6.8 and 6.1.1.4'
Pt Pt -1.7033 8.3905 'International Tables Vol C Tables 4.2.6.8 and 6.1.1.4'

loop_
_geom_angle_atom_site_label_1
_geom_angle_atom_site_label_2
_geom_angle_atom_site_label_3
_geom_angle
C12 Pt1 C11 100.82(11)
C12 Pt1 N1 169.45(9)
C11 Pt1 N1 79.57(9)
C12 Pt1 N2 79.86(10)
C11 Pt1 N2 170.49(9)
N1 Pt1 N2 101.53(8)
C121 N1 C131 108.6(2)
C121 N1 C111 109.4(2)
C131 N1 C111 107.5(2)
C121 N1 Pt1 113.48(16)
C131 N1 Pt1 116.07(18)
C111 N1 Pt1 101.30(15)
C122 N2 C132 108.5(2)
C122 N2 C112 109.4(2)
C132 N2 C112 107.0(2)
C122 N2 Pt1 112.94(16)
C132 N2 Pt1 117.12(19)
C112 N2 Pt1 101.32(16)
C21 C11 C91 116.8(2)
C21 C11 Pt1 114.39(19)
C91 C11 Pt1 128.35(19)
C11 C21 C31 123.2(2)
C11 C21 C111 115.4(2)
C31 C21 C111 121.4(2)
C41 C31 C21 120.1(3)
C41 C31 H31 120.0
C21 C31 H31 120.0
C31 C41 C101 120.3(3)
C31 C41 H41 119.8
C101 C41 H41 119.8
C61 C51 C101 121.5(3)
C61 C51 H51 119.2
C101 C51 H51 119.2
C51 C61 C71 119.7(3)
C51 C61 H61 120.2
C71 C61 H61 120.2
C81 C71 C61 120.3(3)
C81 C71 H71 119.8
C61 C71 H71 119.8
C71 C81 C91 121.7(3)
C71 C81 H81 119.1
C91 C81 H81 119.1
C81 C91 C101 117.4(2)
C81 C91 C11 122.7(2)
C101 C91 C11 119.9(2)
C41 C101 C51 121.0(3)
C41 C101 C91 119.6(2)
C51 C101 C91 119.3(3)
N1 C111 C21 108.4(2)
N1 C111 H11A 110.0
C21 C111 H11A 110.0
N1 C111 H11B 110.0
C21 C111 H11B 110.0
H11A C111 H11B 108.4
N1 C121 H12A 109.5
N1 C121 H12B 109.5
H12A C121 H12B 109.5
N1 C121 H12C 109.5
H12A C121 H12C 109.5
H12B C121 H12C 109.5
N1 C131 H13A 109.5
N1 C131 H13B 109.5
H13A C131 H13B 109.5
N1 C131 H13C 109.5
H13A C131 H13C 109.5
H13B C131 H13C 109.5
C22 C12 C92 116.8(3)
C22 C12 Pt1 114.1(2)
C92 C12 Pt1 128.2(2)
C12 C22 C32 122.7(3)
C12 C22 C112 115.7(3)
C32 C22 C112 121.5(3)
C42 C32 C22 120.3(3)
C42 C32 H32 119.8
C22 C32 H32 119.8
C32 C42 C102 119.7(3)
C32 C42 H42 120.1
C102 C42 H42 120.1
C62 C52 C102 121.6(3)
C62 C52 H52 119.2
C102 C52 H52 119.2
C52 C62 C72 119.8(3)
C52 C62 H62 120.1
C72 C62 H62 120.1
C82 C72 C62 120.8(3)
C82 C72 H72 119.6
C62 C72 H72 119.6
C72 C82 C92 121.2(3)
C72 C82 H82 119.4
C92 C82 H82 119.4
C82 C92 C102 117.6(3)
C82 C92 C12 122.4(2)
C102 C92 C12 119.9(3)
C42 C102 C52 120.8(3)
C42 C102 C92 120.2(3)
C52 C102 C92 119.0(3)
C22 C112 N2 108.3(2)
C22 C112 H11C 110.0
N2 C112 H11C 110.0
C22 C112 H11D 110.0
N2 C112 H11D 110.0
H11C C112 H11D 108.4
N2 C122 H12D 109.5
N2 C122 H12E 109.5
H12D C122 H12E 109.5
N2 C122 H12F 109.5
H12D C122 H12F 109.5
H12E C122 H12F 109.5
N2 C132 H13D 109.5
N2 C132 H13E 109.5
H13D C132 H13E 109.5
N2 C132 H13F 109.5
H13D C132 H13F 109.5
H13E C132 H13F 109.5

loop_
_geom_bond_atom_site_label_1
_geom_bond_atom_site_label_2
_geom_bond_distance
Pt1 C12 2.002(3)
Pt1 C11 2.008(3)
Pt1 N1 2.196(2)
Pt1 N2 2.203(2)
N1 C121 1.478(3)
N1 C131 1.486(3)
N1 C111 1.506(3)
N2 C122 1.483(3)
N2 C132 1.488(3)
N2 C112 1.503(3)
C11 C21 1.384(4)
C11 C91 1.445(3)
C21 C31 1.408(4)
C21 C111 1.506(3)
C31 C41 1.360(4)
C31 H31 0.9500
C41 C101 1.417(4)
C41 H41 0.9500
C51 C61 1.363(4)
C51 C101 1.422(4)
C51 H51 0.9500
C61 C71 1.410(4)
C61 H61 0.9500
C71 C81 1.375(4)
C71 H71 0.9500
C81 C91 1.423(4)
C81 H81 0.9500
C91 C101 1.428(4)
C111 H11A 0.9900
C111 H11B 0.9900
C121 H12A 0.9800
C121 H12B 0.9800
C121 H12C 0.9800
C131 H13A 0.9800
C131 H13B 0.9800
C131 H13C 0.9800
C12 C22 1.393(4)
C12 C92 1.442(4)
C22 C32 1.414(4)
C22 C112 1.498(4)
C32 C42 1.369(5)
C32 H32 0.9500
C42 C102 1.413(4)
C42 H42 0.9500
C52 C62 1.355(5)
C52 C102 1.427(4)
C52 H52 0.9500
C62 C72 1.405(5)
C62 H62 0.9500
C72 C82 1.373(4)
C72 H72 0.9500
C82 C92 1.428(4)
C82 H82 0.9500
C92 C102 1.429(4)
C112 H11C 0.9900
C112 H11D 0.9900
C122 H12D 0.9800
C122 H12E 0.9800
C122 H12F 0.9800
C132 H13D 0.9800
C132 H13E 0.9800
C132 H13F 0.9800

loop_
_geom_torsion_atom_site_label_1
_geom_torsion_atom_site_label_2
_geom_torsion_atom_site_label_3
_geom_torsion_atom_site_label_4
_geom_torsion
C12 Pt1 N1 C121 -173.0(5)
C11 Pt1 N1 C121 -79.83(19)
N2 Pt1 N1 C121 90.55(19)
C12 Pt1 N1 C131 60.2(6)
C11 Pt1 N1 C131 153.32(19)
N2 Pt1 N1 C131 -36.30(19)
C12 Pt1 N1 C111 -55.8(6)
C11 Pt1 N1 C111 37.32(16)
N2 Pt1 N1 C111 -152.30(15)
C12 Pt1 N2 C122 -80.29(19)
N1 Pt1 N2 C122 89.06(19)
C12 Pt1 N2 C132 152.5(2)
N1 Pt1 N2 C132 -38.1(2)
C12 Pt1 N2 C112 36.63(17)
N1 Pt1 N2 C112 -154.02(16)
C12 Pt1 C11 C21 147.09(19)
N1 Pt1 C11 C21 -22.18(18)
C12 Pt1 C11 C91 -40.9(2)
N1 Pt1 C11 C91 149.8(2)
C91 C11 C21 C31 4.1(4)
Pt1 C11 C21 C31 177.1(2)
C91 C11 C21 C111 -172.3(2)
Pt1 C11 C21 C111 0.7(3)
C11 C21 C31 C41 -1.5(4)
C111 C21 C31 C41 174.7(2)
C21 C31 C41 C101 -2.2(4)
C101 C51 C61 C71 0.5(4)
C51 C61 C71 C81 0.6(4)
C61 C71 C81 C91 -1.3(4)
C71 C81 C91 C101 1.0(4)
C71 C81 C91 C11 -175.5(2)
C21 C11 C91 C81 173.3(2)
Pt1 C11 C91 C81 1.4(4)
C21 C11 C91 C101 -3.1(4)
Pt1 C11 C91 C101 -174.96(19)
C31 C41 C101 C51 -173.9(3)
C31 C41 C101 C91 3.0(4)
C61 C51 C101 C41 176.1(3)
C61 C51 C101 C91 -0.8(4)
C81 C91 C101 C41 -176.9(2)
C11 C91 C101 C41 -0.3(4)
C81 C91 C101 C51 0.1(4)
C11 C91 C101 C51 176.7(2)
C121 N1 C111 C21 73.9(3)
C131 N1 C111 C21 -168.4(2)
Pt1 N1 C111 C21 -46.2(2)
C11 C21 C111 N1 33.5(3)
C31 C21 C111 N1 -143.0(2)
C11 Pt1 C12 C22 149.7(2)
N1 Pt1 C12 C22 -119.1(5)
N2 Pt1 C12 C22 -20.6(2)
C11 Pt1 C12 C92 -41.7(2)
N1 Pt1 C12 C92 49.4(6)
N2 Pt1 C12 C92 147.9(2)
C92 C12 C22 C32 5.5(4)
Pt1 C12 C22 C32 175.4(2)
C92 C12 C22 C112 -171.2(2)
Pt1 C12 C22 C112 -1.3(3)
C12 C22 C32 C42 -0.5(5)
C112 C22 C32 C42 176.1(3)
C22 C32 C42 C102 -4.2(5)
C102 C52 C62 C72 1.8(5)
C52 C62 C72 C82 0.0(5)
C62 C72 C82 C92 -0.7(4)
C72 C82 C92 C102 -0.4(4)
C72 C82 C92 C12 -176.7(3)
C22 C12 C92 C82 170.3(2)
Pt1 C12 C92 C82 2.0(4)
C22 C12 C92 C102 -6.0(4)
Pt1 C12 C92 C102 -174.22(19)
C32 C42 C102 C52 -173.3(3)
C32 C42 C102 C92 3.6(4)
C62 C52 C102 C42 174.0(3)
C62 C52 C102 C92 -2.9(4)
C82 C92 C102 C42 -174.8(3)
C12 C92 C102 C42 1.6(4)
C82 C92 C102 C52 2.1(4)
C12 C92 C102 C52 178.5(2)
C12 C22 C112 N2 34.9(3)
C32 C22 C112 N2 -141.9(3)
C122 N2 C112 C22 73.3(3)
C132 N2 C112 C22 -169.3(2)
Pt1 N2 C112 C22 -46.1(2)
